data_7022652
loop_
_publ_author_name
'Berthet, Nathalie'
'Martel-Frachet, V\'eronique'
'Michel, Fabien'
'Philouze, Christian'
'Hamman, Sylvain'
'Ronot, Xavier'
'Thomas, Fabrice'

_publ_section_title
;
 Nuclease and anti-proliferative activities of copper(II) complexes of N3O
 tripodal ligands involving a sterically hindered phenolate.
;
_journal_issue 23
_journal_name_full 'Dalton transactions (Cambridge, England : 2003)'
_journal_page_first 8468
_journal_page_last 8483
_journal_paper_doi 10.1039/c3dt32659d
_journal_volume 42
_journal_year 2013
_chemical_formula_moiety 'C27 H34 Cu N4 O2, 2(Cl O4)'
_chemical_formula_sum 'C27 H34 Cl2 Cu N4 O10'
_chemical_formula_weight 709.02
_chemical_name_systematic
;
?
;
_space_group_crystal_system triclinic
_space_group_IT_number 2
_space_group_name_Hall '-P 1'
_space_group_name_H-M_alt 'P -1'
_symmetry_space_group_name_Hall '-P 1'
_symmetry_space_group_name_H-M 'P -1'
_atom_sites_solution_hydrogens geom
_atom_sites_solution_primary direct
_atom_sites_solution_secondary difmap
_audit_creation_date 2013-01-10
_audit_creation_method
;
Olex2 1.1
(compiled Sep 28 2011 20:36:17, GUI svn.r3906)
;
_cell_angle_alpha 83.90(3)
_cell_angle_beta 78.29(3)
_cell_angle_gamma 83.83(3)
_cell_formula_units_Z 2
_cell_length_a 8.7918(18)
_cell_length_b 9.3634(19)
_cell_length_c 19.591(4)
_cell_measurement_temperature 293
_cell_volume 1564.1(6)
_computing_cell_refinement 'Bruker Enraf Nonius kappa CCD'
_computing_data_collection Collect
_computing_data_reduction EvalCCD
_computing_molecular_graphics
;
O. V. Dolomanov, L. J. Bourhis, R. J. Gildea, J. A. K. Howard and H. Puschmann,
OLEX2: a complete structure solution, refinement and analysis program.
J. Appl. Cryst. (2009). 42, 339-341.
;
_computing_publication_material
;
O. V. Dolomanov, L. J. Bourhis, R. J. Gildea, J. A. K. Howard and H. Puschmann,
OLEX2: a complete structure solution, refinement and analysis program.
J. Appl. Cryst. (2009). 42, 339-341.
;
_computing_structure_refinement
;
SHELXL, G.M. Sheldrick, Acta Cryst.
(2008). A64, 112-122
;
_computing_structure_solution 'SHELXS-97 (Sheldrick, 1990)'
_diffrn_ambient_temperature 293
_diffrn_detector 'CCD area detector'
_diffrn_detector_type KappaCCD
_diffrn_measured_fraction_theta_full 0.992
_diffrn_measured_fraction_theta_max 0.904
_diffrn_measurement_device_type 'Bruker-AXS-enraf-nonius KappaCCD'
_diffrn_measurement_method 'Phi and omega scans'
_diffrn_radiation_detector CCD
_diffrn_radiation_monochromator graphite
_diffrn_radiation_probe x-ray
_diffrn_radiation_type MoK\a
_diffrn_radiation_wavelength 0.71073
_diffrn_reflns_av_R_equivalents 0.0381
_diffrn_reflns_av_unetI/netI 0.0329
_diffrn_reflns_limit_h_max 12
_diffrn_reflns_limit_h_min -12
_diffrn_reflns_limit_k_max 13
_diffrn_reflns_limit_k_min -13
_diffrn_reflns_limit_l_max 28
_diffrn_reflns_limit_l_min -28
_diffrn_reflns_number 47781
_diffrn_reflns_theta_full 30.00
_diffrn_reflns_theta_max 31.96
_diffrn_reflns_theta_min 2.36
_diffrn_source 'Enraf Nonius FR590'
_diffrn_source_target Mo
_diffrn_source_type 'fine-focus sealed tube'
_exptl_absorpt_coefficient_mu 0.930
_exptl_absorpt_correction_T_max 1
_exptl_absorpt_correction_T_min 0.761709
_exptl_absorpt_correction_type multi-scan
_exptl_absorpt_process_details
;
SADABS-2004/1 (Bruker,2004) was used for absorption correction.
R(int) was 0.0881 before and 0.0339 after correction.
The Ratio of minimum to maximum transmission is 0.7617.
The \l/2 correction factor is 0.0015.
;
_exptl_crystal_colour blue
_exptl_crystal_colour_primary blue
_exptl_crystal_density_diffrn 1.505
_exptl_crystal_density_method 'not measured'
_exptl_crystal_description plate
_exptl_crystal_F_000 734
_exptl_crystal_size_max 0.3
_exptl_crystal_size_mid 0.1
_exptl_crystal_size_min 0.1
_refine_diff_density_max 0.486
_refine_diff_density_min -0.507
_refine_diff_density_rms 0.067
_refine_ls_extinction_method none
_refine_ls_goodness_of_fit_ref 1.062
_refine_ls_hydrogen_treatment constr
_refine_ls_matrix_type full
_refine_ls_number_parameters 429
_refine_ls_number_reflns 9782
_refine_ls_number_restraints 133
_refine_ls_restrained_S_all 1.062
_refine_ls_R_factor_all 0.0748
_refine_ls_R_factor_gt 0.0457
_refine_ls_shift/su_max 0.001
_refine_ls_shift/su_mean 0.000
_refine_ls_structure_factor_coef Fsqd
_refine_ls_weighting_details 'calc w=1/[\s^2^(Fo^2^)+(0.0502P)^2^+1.1223P] where P=(Fo^2^+2Fc^2^)/3'
_refine_ls_weighting_scheme calc
_refine_ls_wR_factor_gt 0.1081
_refine_ls_wR_factor_ref 0.1239
_reflns_number_gt 7148
_reflns_number_total 9782
_reflns_threshold_expression >2sigma(I)
_cod_data_source_file c3dt32659d.txt
_cod_data_source_block sad
_cod_original_cell_volume 1564.2(5)
_cod_database_code 7022652

loop_
_space_group_symop_id
_space_group_symop_operation_xyz
1 'x, y, z'
2 '-x, -y, -z'

loop_
_atom_site_label
_atom_site_type_symbol
_atom_site_fract_x
_atom_site_fract_y
_atom_site_fract_z
_atom_site_U_iso_or_equiv
_atom_site_adp_type
_atom_site_occupancy
_atom_site_symmetry_multiplicity
_atom_site_calc_flag
_atom_site_refinement_flags
_atom_site_disorder_assembly
_atom_site_disorder_group
Cu1 Cu 0.75418(3) 0.14125(3) 0.322942(14) 0.03220(8) Uani 1 1 d . . .
Cl1 Cl 0.91895(6) 0.27058(6) 0.45895(3) 0.04095(12) Uani 1 1 d U . .
Cl2 Cl 0.44252(7) -0.23692(7) 0.22808(3) 0.05057(15) Uani 1 1 d DU . .
O1 O 0.68310(18) 0.09508(19) 0.21350(8) 0.0411(3) Uani 1 1 d . . .
H1 H 0.6353 0.0251 0.2123 0.062 Uiso 1 1 calc R . .
O2 O 1.2134(2) 0.1229(3) 0.00854(10) 0.0675(6) Uani 1 1 d . . .
O3 O 0.9470(4) 0.3919(3) 0.41039(18) 0.1015(10) Uani 1 1 d U . .
O4 O 1.0626(3) 0.1843(3) 0.45677(15) 0.0808(7) Uani 1 1 d U . .
O5 O 0.8623(3) 0.3086(4) 0.52774(13) 0.0914(9) Uani 1 1 d U . .
O6 O 0.8095(2) 0.1899(3) 0.43791(11) 0.0631(5) Uani 1 1 d U . .
O7B O 0.4510(10) -0.0739(9) 0.2181(6) 0.097(3) Uani 0.324(4) 1 d PU A 2
O7A O 0.4744(6) -0.3931(4) 0.2418(3) 0.1112(18) Uani 0.676(4) 1 d PU A 1
O8A O 0.5918(5) -0.1886(5) 0.2253(3) 0.0966(12) Uani 0.676(4) 1 d PU A 1
O8B O 0.5750(9) -0.3010(11) 0.2416(6) 0.0966(12) Uani 0.324(4) 1 d PDU A 2
O9A O 0.3299(7) -0.1972(7) 0.2879(4) 0.0999(17) Uani 0.676(4) 1 d PU A 1
O9B O 0.3037(18) -0.2499(18) 0.2752(9) 0.0999(17) Uani 0.324(4) 1 d PU A 2
O10A O 0.3930(12) -0.2138(11) 0.1644(5) 0.126(3) Uani 0.676(4) 1 d PU A 1
O10B O 0.407(3) -0.271(2) 0.1694(10) 0.122(6) Uani 0.324(4) 1 d PU A 2
N1 N 0.95595(19) 0.01790(18) 0.29733(9) 0.0303(3) Uani 1 1 d . . .
N2 N 0.8813(2) 0.29898(19) 0.27007(10) 0.0353(4) Uani 1 1 d . . .
N3 N 0.6827(2) -0.0490(2) 0.37730(9) 0.0345(4) Uani 1 1 d . . .
N4 N 0.5651(2) 0.2766(2) 0.34619(12) 0.0464(5) Uani 1 1 d . . .
C1 C 0.8092(2) 0.0996(2) 0.15715(11) 0.0345(4) Uani 1 1 d . . .
C2 C 0.7979(3) 0.1803(3) 0.09403(12) 0.0405(5) Uani 1 1 d . . .
C3 C 0.9359(3) 0.1875(3) 0.04405(13) 0.0474(6) Uani 1 1 d . . .
H3 H 0.9330 0.2414 0.0016 0.057 Uiso 1 1 calc R . .
C4 C 1.0757(3) 0.1180(3) 0.05536(13) 0.0468(6) Uani 1 1 d . . .
C5 C 1.0826(3) 0.0344(3) 0.11771(12) 0.0421(5) Uani 1 1 d . . .
H5 H 1.1761 -0.0155 0.1249 0.051 Uiso 1 1 calc R . .
C6 C 0.9501(2) 0.0260(2) 0.16885(11) 0.0348(4) Uani 1 1 d . . .
C7 C 0.9571(3) -0.0654(2) 0.23604(11) 0.0362(4) Uani 1 1 d . . .
H7A H 0.8688 -0.1233 0.2469 0.043 Uiso 1 1 calc R . .
H7B H 1.0511 -0.1308 0.2292 0.043 Uiso 1 1 calc R . .
C8 C 1.2155(5) 0.2136(5) -0.05409(18) 0.0819(11) Uani 1 1 d . . .
H8A H 1.1482 0.1805 -0.0809 0.123 Uiso 1 1 calc R . .
H8B H 1.3199 0.2115 -0.0809 0.123 Uiso 1 1 calc R . .
H8C H 1.1798 0.3105 -0.0430 0.123 Uiso 1 1 calc R . .
C9 C 0.6434(3) 0.2574(3) 0.07839(15) 0.0567(7) Uani 1 1 d . . .
C10 C 0.6637(6) 0.3263(6) 0.0028(2) 0.1032(16) Uani 1 1 d . . .
H10A H 0.7370 0.3979 -0.0041 0.155 Uiso 1 1 calc R . .
H10B H 0.5650 0.3708 -0.0059 0.155 Uiso 1 1 calc R . .
H10C H 0.7016 0.2533 -0.0289 0.155 Uiso 1 1 calc R . .
C11 C 0.5874(4) 0.3770(4) 0.12736(19) 0.0688(9) Uani 1 1 d . . .
H11A H 0.5669 0.3355 0.1749 0.103 Uiso 1 1 calc R . .
H11B H 0.4936 0.4279 0.1162 0.103 Uiso 1 1 calc R . .
H11C H 0.6664 0.4428 0.1217 0.103 Uiso 1 1 calc R . .
C12 C 0.5186(4) 0.1512(5) 0.0882(3) 0.0908(13) Uani 1 1 d . . .
H12A H 0.5559 0.0736 0.0590 0.136 Uiso 1 1 calc R . .
H12B H 0.4254 0.2000 0.0754 0.136 Uiso 1 1 calc R . .
H12C H 0.4963 0.1132 0.1363 0.136 Uiso 1 1 calc R . .
C13 C 0.5385(3) -0.0941(3) 0.40171(13) 0.0424(5) Uani 1 1 d . . .
C14 C 0.5215(3) -0.2349(3) 0.43103(16) 0.0556(7) Uani 1 1 d . . .
H14 H 0.4222 -0.2642 0.4485 0.067 Uiso 1 1 calc R . .
C15 C 0.6492(4) -0.3306(3) 0.43435(18) 0.0619(8) Uani 1 1 d . . .
H15 H 0.6374 -0.4258 0.4521 0.074 Uiso 1 1 calc R . .
C16 C 0.7957(3) -0.2838(3) 0.41095(15) 0.0499(6) Uani 1 1 d . . .
H16 H 0.8846 -0.3459 0.4138 0.060 Uiso 1 1 calc R . .
C17 C 0.8074(2) -0.1437(2) 0.38346(11) 0.0354(4) Uani 1 1 d . . .
C18 C 0.3977(3) 0.0065(3) 0.3977(2) 0.0648(8) Uani 1 1 d . . .
H18A H 0.3889 0.0777 0.4304 0.097 Uiso 1 1 calc R . .
H18B H 0.3068 -0.0463 0.4087 0.097 Uiso 1 1 calc R . .
H18C H 0.4062 0.0534 0.3512 0.097 Uiso 1 1 calc R . .
C19 C 0.9630(2) -0.0859(2) 0.35952(12) 0.0356(4) Uani 1 1 d . . .
H19A H 0.9892 -0.0381 0.3966 0.043 Uiso 1 1 calc R . .
H19B H 1.0426 -0.1642 0.3476 0.043 Uiso 1 1 calc R . .
C20 C 0.8287(3) 0.4339(3) 0.24982(14) 0.0471(5) Uani 1 1 d . . .
H20 H 0.7221 0.4608 0.2603 0.057 Uiso 1 1 calc R . .
C21 C 0.9261(4) 0.5328(3) 0.21433(18) 0.0638(8) Uani 1 1 d . . .
H21 H 0.8864 0.6252 0.2008 0.077 Uiso 1 1 calc R . .
C22 C 1.0840(4) 0.4936(3) 0.19891(19) 0.0689(9) Uani 1 1 d . . .
H22 H 1.1526 0.5596 0.1754 0.083 Uiso 1 1 calc R . .
C23 C 1.1388(3) 0.3548(3) 0.21895(16) 0.0568(7) Uani 1 1 d . . .
H23 H 1.2448 0.3256 0.2083 0.068 Uiso 1 1 calc R . .
C24 C 1.0347(3) 0.2598(2) 0.25490(12) 0.0378(4) Uani 1 1 d . . .
C25 C 1.0860(2) 0.1120(2) 0.28350(12) 0.0369(4) Uani 1 1 d . . .
H25A H 1.1721 0.0703 0.2502 0.044 Uiso 1 1 calc R . .
H25B H 1.1222 0.1183 0.3266 0.044 Uiso 1 1 calc R . .
C26 C 0.4587(3) 0.3540(3) 0.36003(14) 0.0435(5) Uani 1 1 d . . .
C27 C 0.3179(4) 0.4487(4) 0.3794(2) 0.0703(9) Uani 1 1 d . . .
H27A H 0.2624 0.4633 0.3414 0.105 Uiso 1 1 calc R . .
H27B H 0.3453 0.5398 0.3893 0.105 Uiso 1 1 calc R . .
H27C H 0.2531 0.4057 0.4201 0.105 Uiso 1 1 calc R . .

loop_
_atom_site_aniso_label
_atom_site_aniso_U_11
_atom_site_aniso_U_22
_atom_site_aniso_U_33
_atom_site_aniso_U_23
_atom_site_aniso_U_13
_atom_site_aniso_U_12
Cu1 0.02259(12) 0.03203(13) 0.04064(14) -0.00486(9) -0.00478(9) 0.00278(9)
Cl1 0.0373(3) 0.0421(3) 0.0443(3) -0.0119(2) -0.0077(2) 0.0002(2)
Cl2 0.0401(3) 0.0545(3) 0.0531(3) -0.0021(3) -0.0026(2) -0.0011(2)
O1 0.0286(7) 0.0526(10) 0.0424(8) -0.0094(7) -0.0063(6) -0.0013(7)
O2 0.0458(10) 0.1112(19) 0.0419(10) -0.0054(11) 0.0036(8) -0.0152(11)
O3 0.132(3) 0.0639(15) 0.119(2) 0.0157(15) -0.050(2) -0.0276(16)
O4 0.0550(12) 0.0917(17) 0.0989(18) -0.0357(14) -0.0257(12) 0.0262(12)
O5 0.0533(12) 0.158(3) 0.0720(15) -0.0705(17) -0.0008(11) -0.0117(15)
O6 0.0552(11) 0.0854(15) 0.0557(11) -0.0204(10) -0.0122(9) -0.0210(11)
O7B 0.075(5) 0.055(4) 0.168(9) -0.020(5) -0.026(5) -0.017(3)
O7A 0.105(3) 0.055(2) 0.163(5) 0.003(2) -0.020(3) 0.018(2)
O8A 0.0583(18) 0.098(3) 0.135(3) 0.005(3) -0.022(2) -0.024(2)
O8B 0.0583(18) 0.098(3) 0.135(3) 0.005(3) -0.022(2) -0.024(2)
O9A 0.071(3) 0.123(5) 0.099(3) -0.050(3) 0.010(2) 0.015(3)
O9B 0.071(3) 0.123(5) 0.099(3) -0.050(3) 0.010(2) 0.015(3)
O10A 0.101(4) 0.189(9) 0.089(4) 0.038(5) -0.048(3) -0.006(5)
O10B 0.133(12) 0.150(14) 0.105(9) -0.079(11) -0.034(7) -0.028(9)
N1 0.0239(7) 0.0323(8) 0.0349(8) -0.0034(6) -0.0081(6) 0.0014(6)
N2 0.0344(9) 0.0312(8) 0.0408(9) -0.0055(7) -0.0072(7) -0.0020(7)
N3 0.0279(8) 0.0394(9) 0.0368(9) -0.0045(7) -0.0059(7) -0.0045(7)
N4 0.0335(9) 0.0459(11) 0.0564(12) -0.0071(9) -0.0045(9) 0.0057(8)
C1 0.0296(9) 0.0390(10) 0.0370(10) -0.0108(8) -0.0083(8) -0.0010(8)
C2 0.0409(11) 0.0429(12) 0.0409(11) -0.0094(9) -0.0161(9) 0.0036(9)
C3 0.0534(14) 0.0556(14) 0.0353(11) -0.0014(10) -0.0127(10) -0.0087(11)
C4 0.0403(12) 0.0647(16) 0.0371(11) -0.0119(11) -0.0040(9) -0.0128(11)
C5 0.0310(10) 0.0579(14) 0.0389(11) -0.0141(10) -0.0079(8) 0.0016(10)
C6 0.0315(10) 0.0393(11) 0.0354(10) -0.0099(8) -0.0094(8) 0.0004(8)
C7 0.0338(10) 0.0353(10) 0.0398(11) -0.0087(8) -0.0092(8) 0.0052(8)
C8 0.083(2) 0.106(3) 0.0506(17) -0.0016(18) 0.0104(16) -0.031(2)
C9 0.0548(15) 0.0647(17) 0.0535(15) -0.0098(13) -0.0258(12) 0.0163(13)
C10 0.104(3) 0.136(4) 0.061(2) 0.001(2) -0.034(2) 0.054(3)
C11 0.0653(19) 0.0621(18) 0.077(2) -0.0106(16) -0.0214(16) 0.0217(15)
C12 0.061(2) 0.098(3) 0.133(4) -0.028(3) -0.063(2) 0.0078(19)
C13 0.0303(10) 0.0486(13) 0.0480(12) -0.0056(10) -0.0044(9) -0.0072(9)
C14 0.0425(13) 0.0561(16) 0.0671(17) 0.0054(13) -0.0051(12) -0.0196(12)
C15 0.0579(17) 0.0477(15) 0.080(2) 0.0146(14) -0.0172(15) -0.0157(13)
C16 0.0449(13) 0.0409(12) 0.0649(16) 0.0073(11) -0.0190(12) -0.0036(10)
C17 0.0328(10) 0.0376(10) 0.0365(10) -0.0017(8) -0.0100(8) -0.0009(8)
C18 0.0293(12) 0.0594(17) 0.101(2) -0.0031(16) -0.0039(13) -0.0031(11)
C19 0.0287(9) 0.0375(10) 0.0403(11) 0.0015(8) -0.0111(8) 0.0020(8)
C20 0.0496(14) 0.0342(11) 0.0569(14) -0.0051(10) -0.0107(11) 0.0015(10)
C21 0.075(2) 0.0364(13) 0.078(2) 0.0025(13) -0.0112(16) -0.0073(13)
C22 0.069(2) 0.0502(16) 0.082(2) 0.0086(15) -0.0003(16) -0.0222(15)
C23 0.0430(13) 0.0544(15) 0.0683(18) -0.0008(13) 0.0019(12) -0.0130(12)
C24 0.0336(10) 0.0405(11) 0.0399(11) -0.0072(9) -0.0052(8) -0.0062(9)
C25 0.0221(9) 0.0463(12) 0.0426(11) -0.0069(9) -0.0066(8) -0.0007(8)
C26 0.0337(11) 0.0384(11) 0.0555(14) -0.0049(10) -0.0037(10) 0.0005(9)
C27 0.0432(14) 0.0605(18) 0.095(2) -0.0089(16) 0.0053(15) 0.0184(13)

loop_
_atom_type_symbol
_atom_type_description
_atom_type_scat_dispersion_real
_atom_type_scat_dispersion_imag
_atom_type_scat_source
C C 0.0033 0.0016 'International Tables Vol C Tables 4.2.6.8 and 6.1.1.4'
H H 0.0000 0.0000 'International Tables Vol C Tables 4.2.6.8 and 6.1.1.4'
N N 0.0061 0.0033 'International Tables Vol C Tables 4.2.6.8 and 6.1.1.4'
O O 0.0106 0.0060 'International Tables Vol C Tables 4.2.6.8 and 6.1.1.4'
Cl Cl 0.1484 0.1585 'International Tables Vol C Tables 4.2.6.8 and 6.1.1.4'
Cu Cu 0.3201 1.2651 'International Tables Vol C Tables 4.2.6.8 and 6.1.1.4'

loop_
_geom_angle_atom_site_label_1
_geom_angle_atom_site_label_2
_geom_angle_atom_site_label_3
_geom_angle
N1 Cu1 N2 82.91(7)
N1 Cu1 N3 82.28(7)
N2 Cu1 N3 164.51(7)
N4 Cu1 N1 175.39(8)
N4 Cu1 N2 92.65(9)
N4 Cu1 N3 102.04(9)
O3 Cl1 O4 107.5(2)
O3 Cl1 O6 108.73(16)
O4 Cl1 O6 109.08(15)
O5 Cl1 O3 112.5(2)
O5 Cl1 O4 108.98(17)
O5 Cl1 O6 109.93(14)
O8A Cl2 O7A 101.4(3)
O8A Cl2 O9A 113.6(3)
O8B Cl2 O7B 109.9(6)
O8B Cl2 O9B 121.6(9)
O8B Cl2 O10B 114.4(11)
O9A Cl2 O7A 103.8(4)
O9B Cl2 O7B 102.2(8)
O10A Cl2 O7A 106.9(5)
O10A Cl2 O8A 113.4(5)
O10A Cl2 O9A 115.9(6)
O10B Cl2 O7B 105.0(10)
O10B Cl2 O9B 102.1(13)
C1 O1 H1 109.5
C4 O2 C8 117.9(3)
C7 N1 Cu1 111.93(12)
C19 N1 Cu1 104.81(13)
C19 N1 C7 108.38(16)
C25 N1 Cu1 108.45(13)
C25 N1 C7 111.53(17)
C25 N1 C19 111.56(16)
C20 N2 Cu1 127.31(17)
C24 N2 Cu1 113.71(15)
C24 N2 C20 119.0(2)
C13 N3 Cu1 131.48(16)
C17 N3 Cu1 110.30(14)
C17 N3 C13 118.0(2)
C26 N4 Cu1 179.1(2)
O1 C1 C6 116.40(19)
C2 C1 O1 121.80(19)
C2 C1 C6 121.7(2)
C1 C2 C3 116.4(2)
C1 C2 C9 123.0(2)
C3 C2 C9 120.6(2)
C2 C3 H3 118.7
C4 C3 C2 122.5(2)
C4 C3 H3 118.7
O2 C4 C3 124.6(2)
O2 C4 C5 115.5(2)
C3 C4 C5 119.9(2)
C4 C5 H5 120.2
C6 C5 C4 119.5(2)
C6 C5 H5 120.2
C1 C6 C7 120.50(19)
C5 C6 C1 119.9(2)
C5 C6 C7 119.6(2)
N1 C7 C6 114.49(17)
N1 C7 H7A 108.6
N1 C7 H7B 108.6
C6 C7 H7A 108.6
C6 C7 H7B 108.6
H7A C7 H7B 107.6
O2 C8 H8A 109.5
O2 C8 H8B 109.5
O2 C8 H8C 109.5
H8A C8 H8B 109.5
H8A C8 H8C 109.5
H8B C8 H8C 109.5
C10 C9 C2 111.3(3)
C11 C9 C2 109.5(2)
C11 C9 C10 108.1(3)
C11 C9 C12 109.5(3)
C12 C9 C2 110.8(3)
C12 C9 C10 107.6(3)
C9 C10 H10A 109.5
C9 C10 H10B 109.5
C9 C10 H10C 109.5
H10A C10 H10B 109.5
H10A C10 H10C 109.5
H10B C10 H10C 109.5
C9 C11 H11A 109.5
C9 C11 H11B 109.5
C9 C11 H11C 109.5
H11A C11 H11B 109.5
H11A C11 H11C 109.5
H11B C11 H11C 109.5
C9 C12 H12A 109.5
C9 C12 H12B 109.5
C9 C12 H12C 109.5
H12A C12 H12B 109.5
H12A C12 H12C 109.5
H12B C12 H12C 109.5
N3 C13 C14 120.3(2)
N3 C13 C18 120.2(2)
C14 C13 C18 119.5(2)
C13 C14 H14 119.7
C15 C14 C13 120.7(2)
C15 C14 H14 119.7
C14 C15 H15 120.5
C14 C15 C16 118.9(3)
C16 C15 H15 120.5
C15 C16 H16 120.7
C17 C16 C15 118.5(2)
C17 C16 H16 120.7
N3 C17 C16 123.5(2)
N3 C17 C19 115.77(19)
C16 C17 C19 120.7(2)
C13 C18 H18A 109.5
C13 C18 H18B 109.5
C13 C18 H18C 109.5
H18A C18 H18B 109.5
H18A C18 H18C 109.5
H18B C18 H18C 109.5
N1 C19 C17 108.45(16)
N1 C19 H19A 110.0
N1 C19 H19B 110.0
C17 C19 H19A 110.0
C17 C19 H19B 110.0
H19A C19 H19B 108.4
N2 C20 H20 118.8
N2 C20 C21 122.4(3)
C21 C20 H20 118.8
C20 C21 H21 120.5
C20 C21 C22 119.0(3)
C22 C21 H21 120.5
C21 C22 H22 120.5
C21 C22 C23 119.0(3)
C23 C22 H22 120.5
C22 C23 H23 120.3
C24 C23 C22 119.4(3)
C24 C23 H23 120.3
N2 C24 C23 121.3(2)
N2 C24 C25 116.02(19)
C23 C24 C25 122.5(2)
N1 C25 C24 110.76(16)
N1 C25 H25A 109.5
N1 C25 H25B 109.5
C24 C25 H25A 109.5
C24 C25 H25B 109.5
H25A C25 H25B 108.1
N4 C26 C27 177.6(3)
C26 C27 H27A 109.5
C26 C27 H27B 109.5
C26 C27 H27C 109.5
H27A C27 H27B 109.5
H27A C27 H27C 109.5
H27B C27 H27C 109.5

loop_
_geom_bond_atom_site_label_1
_geom_bond_atom_site_label_2
_geom_bond_distance
Cu1 N1 2.0134(17)
Cu1 N2 2.016(2)
Cu1 N3 2.066(2)
Cu1 N4 1.985(2)
Cl1 O3 1.411(3)
Cl1 O4 1.420(2)
Cl1 O5 1.408(2)
Cl1 O6 1.432(2)
Cl2 O7B 1.526(8)
Cl2 O7A 1.466(4)
Cl2 O8A 1.422(4)
Cl2 O8B 1.315(8)
Cl2 O9A 1.426(6)
Cl2 O9B 1.381(15)
Cl2 O10A 1.391(7)
Cl2 O10B 1.330(13)
O1 H1 0.8200
O1 C1 1.397(3)
O2 C4 1.364(3)
O2 C8 1.414(4)
N1 C7 1.497(3)
N1 C19 1.483(3)
N1 C25 1.482(3)
N2 C20 1.345(3)
N2 C24 1.340(3)
N3 C13 1.357(3)
N3 C17 1.351(3)
N4 C26 1.126(3)
C1 C2 1.394(3)
C1 C6 1.400(3)
C2 C3 1.399(4)
C2 C9 1.540(3)
C3 H3 0.9300
C3 C4 1.376(4)
C4 C5 1.387(4)
C5 H5 0.9300
C5 C6 1.378(3)
C6 C7 1.500(3)
C7 H7A 0.9700
C7 H7B 0.9700
C8 H8A 0.9600
C8 H8B 0.9600
C8 H8C 0.9600
C9 C10 1.535(5)
C9 C11 1.528(4)
C9 C12 1.529(5)
C10 H10A 0.9600
C10 H10B 0.9600
C10 H10C 0.9600
C11 H11A 0.9600
C11 H11B 0.9600
C11 H11C 0.9600
C12 H12A 0.9600
C12 H12B 0.9600
C12 H12C 0.9600
C13 C14 1.392(4)
C13 C18 1.484(4)
C14 H14 0.9300
C14 C15 1.367(4)
C15 H15 0.9300
C15 C16 1.378(4)
C16 H16 0.9300
C16 C17 1.370(3)
C17 C19 1.493(3)
C18 H18A 0.9600
C18 H18B 0.9600
C18 H18C 0.9600
C19 H19A 0.9700
C19 H19B 0.9700
C20 H20 0.9300
C20 C21 1.366(4)
C21 H21 0.9300
C21 C22 1.377(5)
C22 H22 0.9300
C22 C23 1.382(4)
C23 H23 0.9300
C23 C24 1.380(3)
C24 C25 1.495(3)
C25 H25A 0.9700
C25 H25B 0.9700
C26 C27 1.451(3)
C27 H27A 0.9600
C27 H27B 0.9600
C27 H27C 0.9600

loop_
_geom_hbond_atom_site_label_D
_geom_hbond_atom_site_label_H
_geom_hbond_atom_site_label_A
_geom_hbond_distance_DH
_geom_hbond_distance_HA
_geom_hbond_distance_DA
_geom_hbond_angle_DHA
O1 H1 O7B 0.82 1.93 2.696(8) 155.0
O1 H1 O8A 0.82 2.06 2.830(5) 156.8
